data_1576688
loop_
_publ_author_name
'Righetti, Gianluca'
'Koidan, Georgyi'
'Filimonchuk, Sergiy L.'
'Shishkina, Svitlana'
'Kostyuk, Aleksandr'
'Albrecht, Martin'

_publ_section_title
;
 Ligand flexibility as a concept to unlock catalytic activity: acyclic
 carbenes for base-free transfer ruthenium hydrogenation catalysis.
;
_journal_issue 8
_journal_name_full 'Chemical science'
_journal_page_first 4325
_journal_page_last 4331
_journal_paper_doi 10.1039/d5sc08206d
_journal_volume 17
_journal_year 2026
_chemical_formula_moiety 'C20 H35 Cl N3 Ru, Cl'
_chemical_formula_sum 'C20 H35 Cl2 N3 Ru'
_chemical_formula_weight 489.48
_space_group_IT_number 14
_space_group_name_Hall '-P 2yn'
_space_group_name_H-M_alt 'P 1 21/n 1'
_symmetry_cell_setting monoclinic
_symmetry_Int_Tables_number 14
_symmetry_space_group_name_Hall '-P 2yn'
_symmetry_space_group_name_H-M 'P 1 21/n 1'
_atom_sites_solution_hydrogens mixed
_atom_sites_solution_primary dual
_audit_creation_date 2025-03-13T10:07:14-00:00
_audit_update_record
;
2025-09-11 deposited with the CCDC.	2025-12-29 downloaded from the CCDC.
;
_cell_angle_alpha 90
_cell_angle_beta 92.6898(11)
_cell_angle_gamma 90
_cell_formula_units_Z 4
_cell_length_a 10.69797(14)
_cell_length_b 9.17128(11)
_cell_length_c 22.3384(3)
_cell_measurement_reflns_used 52232
_cell_measurement_temperature 173.00(10)
_cell_measurement_theta_max 33.604
_cell_measurement_theta_min 2.08
_cell_volume 2189.30(5)
_computing_cell_refinement 'CrysAlisPro 1.171.43.143a (Rigaku OD, 2024)'
_computing_data_collection 'CrysAlisPro system (CCD 43.105a 64-bit (release 11-01-2024))'
_computing_data_reduction 'CrysAlisPro 1.171.43.143a (Rigaku OD, 2024)'
_computing_molecular_graphics 'Olex2 1.3 (Dolomanov et al., 2009)'
_computing_publication_material 'Olex2 1.3 (Dolomanov et al., 2009)'
_computing_structure_refinement 'SHELXL 2019/3 (Sheldrick, 2015)'
_computing_structure_solution 'SHELXT 2018/2 (Sheldrick, 2018)'
_diffrn_ambient_environment N~2~
_diffrn_ambient_temperature 173.00(10)
_diffrn_detector 'Hybrid Pixel Array Detector'
_diffrn_detector_area_resol_mean 10
_diffrn_detector_type 'HyPix-Arc 100'
_diffrn_measured_fraction_theta_full 1
_diffrn_measured_fraction_theta_max 1
_diffrn_measurement_details
;
        List of Runs (angles in degrees, time in seconds):
  # Type    Start    End  Width  t~exp~   \w     \q     \k     \f   Frames
        --------------------------------------------------------------------------
  1  \w    -93.00 -34.00   0.50    0.60    --  -13.56 163.00-170.00  118
  2  \w    -65.00  -8.00   0.50    0.60    --  -13.56 117.00  40.00  114
  3  \w     -8.00  90.00   0.50    0.60    --   13.17  57.00 150.00  196
  4  \w     -8.00  90.00   0.50    0.60    --   13.17  57.00 150.00  196
  5  \w     -7.00  94.00   0.50    0.60    --   13.17  38.00-180.00  202
  6  \w    -87.00 -42.00   0.50    0.60    --  -13.56-178.00  90.00   90
  7  \w    -90.00   8.00   0.50    0.60    --  -13.56 -57.00-180.00  196
  8  \w    -33.00  -7.00   0.50    0.60    --  -13.56 -57.00-180.00   52
  9  \w    -94.00   7.00   0.50    0.60    --  -13.56 -38.00 -90.00  202
 10  \w    -73.00 -48.00   0.50    0.60    --  -13.56-178.00 -30.00   50
 11  \w    -82.00 -44.00   0.50    0.60    --  -13.56-178.00  60.00   76
 12  \w    -78.00 -52.00   0.50    0.60    --  -13.56-178.00   0.00   52
 13  \w    -87.00 -62.00   0.50    0.60    --  -13.56-178.00 120.00   50
 14  \w    -84.00 -58.00   0.50    0.60    --  -13.56-178.00 150.00   52
 15  \w    -18.00  29.00   0.50    0.60    --  -13.56 -99.00 150.00   94
;
_diffrn_measurement_device 'four-circle diffractometer'
_diffrn_measurement_device_type 'XtaLAB Synergy R, HyPix-Arc 100'
_diffrn_measurement_method '\w scans'
_diffrn_orient_matrix_type 'CrysAlisPro convention (1999,Acta A55,543-557)'
_diffrn_orient_matrix_UB_11 0.0096699
_diffrn_orient_matrix_UB_12 -0.076344
_diffrn_orient_matrix_UB_13 -0.0016204
_diffrn_orient_matrix_UB_21 -0.0025336
_diffrn_orient_matrix_UB_22 0.0040808
_diffrn_orient_matrix_UB_23 -0.0317567
_diffrn_orient_matrix_UB_31 0.0656142
_diffrn_orient_matrix_UB_32 0.0114458
_diffrn_orient_matrix_UB_33 0.0005055
_diffrn_radiation_monochromator mirror
_diffrn_radiation_probe x-ray
_diffrn_radiation_type 'Mo K\a'
_diffrn_radiation_wavelength 0.71073
_diffrn_reflns_av_R_equivalents 0.0243
_diffrn_reflns_av_unetI/netI 0.0124
_diffrn_reflns_Laue_measured_fraction_full 1
_diffrn_reflns_Laue_measured_fraction_max 1
_diffrn_reflns_limit_h_max 14
_diffrn_reflns_limit_h_min -15
_diffrn_reflns_limit_k_max 13
_diffrn_reflns_limit_k_min -13
_diffrn_reflns_limit_l_max 31
_diffrn_reflns_limit_l_min -31
_diffrn_reflns_number 65779
_diffrn_reflns_point_group_measured_fraction_full 1
_diffrn_reflns_point_group_measured_fraction_max 1
_diffrn_reflns_theta_full 25.242
_diffrn_reflns_theta_max 30.507
_diffrn_reflns_theta_min 2.074
_diffrn_source 'micro-focus sealed X-ray tube'
_diffrn_source_type 'Mova (Mo) X-ray Source'
_exptl_absorpt_coefficient_mu 0.97
_exptl_absorpt_correction_T_max 1
_exptl_absorpt_correction_T_min 0.795
_exptl_absorpt_correction_type gaussian
_exptl_absorpt_process_details
;
        CrysAlisPro 1.171.43.143a (Rigaku Oxford Diffraction, 2024)
        Numerical absorption correction based on gaussian integration over
        a multifaceted crystal model
        Empirical absorption correction using spherical harmonics,
        implemented in SCALE3 ABSPACK scaling algorithm.
;
_exptl_crystal_colour orange
_exptl_crystal_density_diffrn 1.485
_exptl_crystal_description irregular
_exptl_crystal_F_000 1016
_exptl_crystal_size_max 0.268
_exptl_crystal_size_mid 0.193
_exptl_crystal_size_min 0.086
_refine_diff_density_max 0.388
_refine_diff_density_min -0.403
_refine_diff_density_rms 0.052
_refine_ls_extinction_method none
_refine_ls_goodness_of_fit_ref 1.05
_refine_ls_hydrogen_treatment mixed
_refine_ls_matrix_type full
_refine_ls_number_parameters 268
_refine_ls_number_reflns 6679
_refine_ls_number_restraints 26
_refine_ls_restrained_S_all 1.074
_refine_ls_R_factor_all 0.0202
_refine_ls_R_factor_gt 0.0183
_refine_ls_shift/su_max 0.003
_refine_ls_shift/su_mean 0
_refine_ls_structure_factor_coef Fsqd
_refine_ls_weighting_details 'w=1/[\s^2^(Fo^2^)+(0.0227P)^2^+0.8950P] where P=(Fo^2^+2Fc^2^)/3'
_refine_ls_weighting_scheme calc
_refine_ls_wR_factor_gt 0.047
_refine_ls_wR_factor_ref 0.0477
_reflns_Friedel_coverage 0
_reflns_number_gt 6222
_reflns_number_total 6679
_reflns_threshold_expression 'I > 2\s(I)'
_cod_data_source_file d5sc08206d2.cif
_cod_data_source_block Ru-2a
_cod_depositor_comments 'Adding full bibliography for 1576683--1576688.cif.'
_cod_database_code 1576688
_shelx_estimated_absorpt_t_min 0.78
_shelx_estimated_absorpt_t_max 0.918
_oxdiff_exptl_absorpt_empirical_details
;
        Empirical correction (ABSPACK) includes:
        - Absorption correction using spherical harmonics
        - Frame scaling
        - Detector area scaling
;
_oxdiff_exptl_absorpt_empirical_full_max 1.123
_oxdiff_exptl_absorpt_empirical_full_min 0.898
_shelx_shelxl_version_number 2019/3
_olex2_refinement_description
;
        1. Fixed Uiso
 At 1.2 times of:
  All C(H) groups, All C(H,H) groups, All C(H,H,H,H) groups
 At 1.5 times of:
  All C(H,H,H) groups
        2. Restrained distances
 C19-C18 \\sim C19A-C18
 with sigma of 0.002
        3. Rigid bond restraints
 C19, C18, C19A
 with sigma for 1-2 distances of 0.001 and sigma for 1-3 distances of 0.001
 C5A, C4, C3
 with sigma for 1-2 distances of 0.001 and sigma for 1-3 distances of 0.001
 C5, C4, C3
 with sigma for 1-2 distances of 0.001 and sigma for 1-3 distances of 0.001
        4. Uiso/Uaniso restraints and constraints
        C19 \\sim C19A: within 2A with sigma of 0.004 and sigma for terminal atoms of
        0.004 within 2A
        Uanis(C19) \\sim Ueq: with sigma of 0.01 and sigma for terminal atoms of 0.004
        Uanis(C19A) \\sim Ueq: with sigma of 0.01 and sigma for terminal atoms of 0.005
        5. Others
 Sof(H6BC)=Sof(H6BD)=Sof(H4BC)=Sof(H4BD)=Sof(C5A)=Sof(H5AA)=Sof(H5AB)=1-FVAR(1)
 Sof(H6AA)=Sof(H6AB)=Sof(H4AA)=Sof(H4AB)=Sof(C5)=Sof(H5A)=Sof(H5B)=FVAR(1)
 Sof(H18A)=Sof(C19A)=Sof(H19D)=Sof(H19E)=Sof(H19F)=1-FVAR(2)
 Sof(H18)=Sof(C19)=Sof(H19A)=Sof(H19B)=Sof(H19C)=FVAR(2)
        6.a Ternary CH refined with riding coordinates:
 C18(H18), C18(H18A)
        6.b Secondary CH2 refined with riding coordinates:
 C10(H10A,H10B), C6(H6AA,H6AB), C6(H6BC,H6BD), C7(H7A,H7B), C3(H3A,H3B),
 C9(H9A,H9B), C8(H8A,H8B), C4(H4AA,H4AB), C4(H4BC,H4BD), C5(H5A,H5B), C5A(H5AA,
 H5AB)
        6.c Aromatic/amide H refined with riding coordinates:
 C12(H12), C13(H13), C16(H16), C15(H15)
        6.d Idealised Me refined as rotating group:
 C17(H17A,H17B,H17C), C20(H20A,H20B,H20C), C2(H2A,H2B,H2C), C19(H19A,H19B,
 H19C), C19A(H19D,H19E,H19F)
;

loop_
_symmetry_equiv_pos_as_xyz
'x, y, z'
'-x+1/2, y+1/2, -z+1/2'
'-x, -y, -z'
'x-1/2, -y-1/2, z-1/2'

loop_
_atom_site_label
_atom_site_type_symbol
_atom_site_fract_x
_atom_site_fract_y
_atom_site_fract_z
_atom_site_U_iso_or_equiv
_atom_site_adp_type
_atom_site_occupancy
_atom_site_site_symmetry_order
_atom_site_calc_flag
_atom_site_refinement_flags_posn
_atom_site_refinement_flags_adp
_atom_site_refinement_flags_occupancy
_atom_site_disorder_assembly
_atom_site_disorder_group
Ru1 Ru 0.58574(2) 0.34192(2) 0.34571(2) 0.01562(3) Uani 1 1 d . . . . .
Cl1 Cl 0.61119(3) 0.08053(3) 0.33552(2) 0.02840(6) Uani 1 1 d . . . . .
Cl2 Cl 0.28999(3) 0.58302(4) 0.41606(2) 0.03078(7) Uani 1 1 d . . . . .
N3 N 0.43879(9) 0.28324(11) 0.40455(4) 0.01990(18) Uani 1 1 d . . . . .
N2 N 0.45681(10) 0.30874(11) 0.22170(4) 0.02284(19) Uani 1 1 d . . . . .
N1 N 0.34145(10) 0.42628(12) 0.29061(5) 0.0245(2) Uani 1 1 d . . . . .
C1 C 0.44666(11) 0.35433(12) 0.27813(5) 0.0197(2) Uani 1 1 d . . . . .
C12 C 0.69761(11) 0.49531(13) 0.29596(5) 0.0233(2) Uani 1 1 d . . . . .
H12 H 0.695826 0.514929 0.25417 0.028 Uiso 1 1 calc R U . . .
C13 C 0.77704(11) 0.38636(14) 0.32005(5) 0.0237(2) Uani 1 1 d . . . . .
H13 H 0.823349 0.328063 0.2938 0.028 Uiso 1 1 calc R U . . .
C16 C 0.62409(11) 0.54126(12) 0.39538(5) 0.0215(2) Uani 1 1 d . . . . .
H16 H 0.566484 0.586103 0.420738 0.026 Uiso 1 1 calc R U . . .
C15 C 0.71326(10) 0.43935(13) 0.42068(5) 0.0217(2) Uani 1 1 d . . . . .
H15 H 0.720063 0.425264 0.462842 0.026 Uiso 1 1 calc R U . . .
C14 C 0.79006(11) 0.36079(14) 0.38364(5) 0.0231(2) Uani 1 1 d . . . . .
C10 C 0.48443(11) 0.23549(14) 0.46574(5) 0.0243(2) Uani 1 1 d . . . . .
H10A H 0.512472 0.320176 0.490356 0.029 Uiso 1 1 calc R U . . .
H10B H 0.55485 0.166023 0.463328 0.029 Uiso 1 1 calc R U . . .
C6 C 0.56219(13) 0.22024(15) 0.20149(6) 0.0296(3) Uani 1 1 d . . . . .
H6AA H 0.559257 0.120272 0.21809 0.036 Uiso 0.397(5) 1 calc R U P A 1
H6AB H 0.643362 0.265332 0.213964 0.036 Uiso 0.397(5) 1 calc R U P A 1
H6BC H 0.53594 0.11844 0.193176 0.036 Uiso 0.603(5) 1 calc R U P A 2
H6BD H 0.632884 0.220114 0.231722 0.036 Uiso 0.603(5) 1 calc R U P A 2
C11 C 0.61938(11) 0.57701(12) 0.33375(5) 0.0224(2) Uani 1 1 d . . . . .
C7 C 0.33967(13) 0.17401(15) 0.38465(6) 0.0288(3) Uani 1 1 d . . . . .
H7A H 0.367654 0.116385 0.350277 0.035 Uiso 1 1 calc R U . . .
H7B H 0.26081 0.224523 0.372347 0.035 Uiso 1 1 calc R U . . .
C3 C 0.38995(13) 0.37577(16) 0.16868(5) 0.0300(3) Uani 1 1 d . U . . .
H3A H 0.377223 0.481508 0.174906 0.036 Uiso 1 1 calc R U . . .
H3B H 0.307569 0.328829 0.160541 0.036 Uiso 1 1 calc R U . . .
C9 C 0.37183(13) 0.16233(15) 0.49212(6) 0.0297(3) Uani 1 1 d . . . . .
H9A H 0.310482 0.234957 0.505363 0.036 Uiso 1 1 calc R U . . .
H9B H 0.397148 0.098177 0.526211 0.036 Uiso 1 1 calc R U . . .
C18 C 0.88523(13) 0.25045(18) 0.40761(6) 0.0343(3) Uani 1 1 d D U . . .
H18 H 0.908304 0.185417 0.373928 0.041 Uiso 0.904(7) 1 calc R U P B 1
H18A H 0.873799 0.177282 0.37461 0.041 Uiso 0.096(7) 1 calc R U P B 2
C17 C 0.53547(14) 0.69611(14) 0.30906(7) 0.0324(3) Uani 1 1 d . . . . .
H17A H 0.508935 0.673233 0.267537 0.049 Uiso 1 1 calc R U . . .
H17B H 0.58101 0.78886 0.310266 0.049 Uiso 1 1 calc R U . . .
H17C H 0.461719 0.703943 0.333283 0.049 Uiso 1 1 calc R U . . .
C20 C 0.83893(15) 0.15627(18) 0.45790(7) 0.0391(3) Uani 1 1 d . . . . .
H20A H 0.817271 0.218485 0.491543 0.059 Uiso 1 1 calc R U . . .
H20B H 0.904884 0.087827 0.471192 0.059 Uiso 1 1 calc R U . . .
H20C H 0.764756 0.101731 0.443421 0.059 Uiso 1 1 calc R U . . .
C8 C 0.31981(14) 0.07454(16) 0.43845(6) 0.0342(3) Uani 1 1 d . . . . .
H8A H 0.229847 0.053029 0.44226 0.041 Uiso 1 1 calc R U . . .
H8B H 0.365799 -0.018413 0.434626 0.041 Uiso 1 1 calc R U . . .
C2 C 0.21529(13) 0.4034(2) 0.26392(7) 0.0383(3) Uani 1 1 d . . . . .
H2A H 0.198635 0.475004 0.231952 0.057 Uiso 1 1 calc R U . . .
H2B H 0.153882 0.41523 0.294757 0.057 Uiso 1 1 calc R U . . .
H2C H 0.208943 0.304798 0.247179 0.057 Uiso 1 1 calc R U . . .
C4 C 0.47603(17) 0.3488(2) 0.11760(7) 0.0456(4) Uani 1 1 d . U . . .
H4AA H 0.427064 0.334406 0.079342 0.055 Uiso 0.397(5) 1 calc R U P A 1
H4AB H 0.533928 0.431898 0.113097 0.055 Uiso 0.397(5) 1 calc R U P A 1
H4BC H 0.43953 0.273504 0.090263 0.055 Uiso 0.603(5) 1 calc R U P A 2
H4BD H 0.486198 0.439707 0.094411 0.055 Uiso 0.603(5) 1 calc R U P A 2
C5 C 0.5441(4) 0.2181(5) 0.13453(14) 0.0340(10) Uani 0.397(5) 1 d . U P A 1
H5A H 0.626137 0.216427 0.115755 0.041 Uiso 0.397(5) 1 calc R U P A 1
H5B H 0.496216 0.130504 0.121368 0.041 Uiso 0.397(5) 1 calc R U P A 1
C19 C 1.0032(2) 0.3336(3) 0.43055(19) 0.0682(9) Uani 0.904(7) 1 d D U P B 1
H19A H 1.032879 0.39584 0.398491 0.102 Uiso 0.904(7) 1 calc R U P B 1
H19B H 1.068788 0.263701 0.442819 0.102 Uiso 0.904(7) 1 calc R U P B 1
H19C H 0.982979 0.394193 0.464912 0.102 Uiso 0.904(7) 1 calc R U P B 1
C5A C 0.5982(2) 0.2998(3) 0.14288(10) 0.0330(6) Uani 0.603(5) 1 d . U P A 2
H5AA H 0.654498 0.383367 0.151874 0.04 Uiso 0.603(5) 1 calc R U P A 2
H5AB H 0.639014 0.232233 0.115283 0.04 Uiso 0.603(5) 1 calc R U P A 2
H1 H 0.3438(15) 0.4697(18) 0.3242(8) 0.030(4) Uiso 1 1 d . . . . .
H3 H 0.3995(15) 0.3626(18) 0.4093(7) 0.027(4) Uiso 1 1 d . . . . .
C19A C 1.0177(10) 0.301(3) 0.3932(15) 0.0608(19) Uani 0.096(7) 1 d D U P B 2
H19D H 1.021317 0.318164 0.349972 0.091 Uiso 0.096(7) 1 calc R U P B 2
H19E H 1.078566 0.226063 0.405596 0.091 Uiso 0.096(7) 1 calc R U P B 2
H19F H 1.037434 0.39203 0.41478 0.091 Uiso 0.096(7) 1 calc R U P B 2

loop_
_atom_site_aniso_label
_atom_site_aniso_U_11
_atom_site_aniso_U_22
_atom_site_aniso_U_33
_atom_site_aniso_U_23
_atom_site_aniso_U_13
_atom_site_aniso_U_12
Ru1 0.01876(5) 0.01452(4) 0.01363(4) -0.00038(3) 0.00119(3) -0.00033(3)
Cl1 0.04294(17) 0.01621(12) 0.02602(13) -0.00075(10) 0.00144(12) 0.00323(11)
Cl2 0.03212(15) 0.03533(16) 0.02511(14) -0.00373(12) 0.00378(11) 0.00965(12)
N3 0.0214(4) 0.0200(5) 0.0183(4) 0.0006(3) 0.0010(3) -0.0028(4)
N2 0.0282(5) 0.0234(5) 0.0166(4) -0.0010(4) -0.0027(4) 0.0030(4)
N1 0.0241(5) 0.0288(5) 0.0203(5) -0.0009(4) -0.0016(4) 0.0042(4)
C1 0.0242(5) 0.0165(5) 0.0181(5) 0.0008(4) -0.0003(4) -0.0014(4)
C12 0.0274(6) 0.0235(5) 0.0194(5) 0.0022(4) 0.0043(4) -0.0059(4)
C13 0.0225(5) 0.0286(6) 0.0206(5) -0.0007(4) 0.0065(4) -0.0015(4)
C16 0.0234(5) 0.0191(5) 0.0222(5) -0.0053(4) 0.0029(4) -0.0044(4)
C15 0.0205(5) 0.0268(5) 0.0177(5) -0.0023(4) 0.0001(4) -0.0047(4)
C14 0.0187(5) 0.0291(6) 0.0216(5) 0.0006(4) 0.0024(4) -0.0026(4)
C10 0.0261(6) 0.0294(6) 0.0175(5) 0.0022(4) 0.0007(4) -0.0050(5)
C6 0.0379(7) 0.0313(7) 0.0197(5) -0.0043(5) 0.0002(5) 0.0111(5)
C11 0.0254(5) 0.0163(5) 0.0255(5) 0.0000(4) 0.0018(4) -0.0048(4)
C7 0.0287(6) 0.0337(7) 0.0238(6) 0.0008(5) -0.0018(5) -0.0138(5)
C3 0.0329(6) 0.0381(7) 0.0183(5) 0.0020(5) -0.0050(4) 0.0062(5)
C9 0.0324(6) 0.0336(7) 0.0233(6) 0.0059(5) 0.0035(5) -0.0089(5)
C18 0.0258(6) 0.0453(8) 0.0323(7) 0.0057(6) 0.0057(5) 0.0104(5)
C17 0.0410(7) 0.0185(5) 0.0377(7) 0.0057(5) 0.0021(6) 0.0009(5)
C20 0.0394(8) 0.0506(9) 0.0273(7) 0.0105(6) 0.0021(6) 0.0183(7)
C8 0.0394(7) 0.0296(7) 0.0332(7) 0.0054(5) -0.0020(5) -0.0144(6)
C2 0.0231(6) 0.0612(10) 0.0302(7) 0.0032(6) -0.0031(5) 0.0045(6)
C4 0.0487(8) 0.0631(11) 0.0258(7) 0.0142(7) 0.0076(6) 0.0147(7)
C5 0.041(2) 0.043(2) 0.0172(14) -0.0078(12) 0.0009(12) 0.0061(15)
C19 0.0257(8) 0.0817(16) 0.096(2) 0.0194(14) -0.0129(10) -0.0009(8)
C5A 0.0368(10) 0.0418(15) 0.0206(10) -0.0019(9) 0.0034(7) 0.0018(11)
C19A 0.027(2) 0.073(3) 0.082(4) 0.013(3) -0.003(3) -0.004(3)

loop_
_atom_type_symbol
_atom_type_description
_atom_type_scat_dispersion_real
_atom_type_scat_dispersion_imag
_atom_type_scat_source
C C 0.0033 0.0016 'International Tables Vol C Tables 4.2.6.8 and 6.1.1.4'
H H 0 0 'International Tables Vol C Tables 4.2.6.8 and 6.1.1.4'
Cl Cl 0.1484 0.1585 'International Tables Vol C Tables 4.2.6.8 and 6.1.1.4'
N N 0.0061 0.0033 'International Tables Vol C Tables 4.2.6.8 and 6.1.1.4'
Ru Ru -1.2594 0.8363 'International Tables Vol C Tables 4.2.6.8 and 6.1.1.4'

loop_
_exptl_crystal_face_index_h
_exptl_crystal_face_index_k
_exptl_crystal_face_index_l
_exptl_crystal_face_perp_dist
1 0 0 0.0403
1 -1 0 0.0759
0 -1 0 0.0943
0 -1 -1 0.1328
1 0 -1 0.0654
15 2 -2 0.0361
13 2 -17 0.0733
6 1 28 0.1122
-11 -1 22 0.0955
0 -1 1 0.0938
0 1 -1 0.0919
1 1 -1 0.0793
-15 2 -2 0.0337
-10 4 22 0.0757
1 7 27 0.0997
14 2 12 0.0519
-10 -1 -22 0.0981

loop_
_geom_angle_atom_site_label_1
_geom_angle_atom_site_label_2
_geom_angle_atom_site_label_3
_geom_angle
_geom_angle_site_symmetry_1
_geom_angle_site_symmetry_3
_geom_angle_publ_flag
N3 Ru1 Cl1 84.21(3) . . ?
N3 Ru1 C12 154.19(4) . . ?
N3 Ru1 C13 156.92(4) . . ?
N3 Ru1 C16 91.39(4) . . ?
N3 Ru1 C15 94.45(4) . . ?
N3 Ru1 C14 119.80(4) . . ?
N3 Ru1 C11 116.38(4) . . ?
C1 Ru1 Cl1 93.78(3) . . ?
C1 Ru1 N3 86.50(4) . . ?
C1 Ru1 C12 89.19(4) . . ?
C1 Ru1 C13 116.56(4) . . ?
C1 Ru1 C16 116.02(4) . . ?
C1 Ru1 C15 153.32(4) . . ?
C1 Ru1 C14 153.69(4) . . ?
C1 Ru1 C11 88.50(4) . . ?
C12 Ru1 Cl1 121.49(3) . . ?
C12 Ru1 C13 37.41(5) . . ?
C12 Ru1 C15 78.41(4) . . ?
C12 Ru1 C14 66.88(4) . . ?
C12 Ru1 C11 37.99(4) . . ?
C13 Ru1 Cl1 92.81(3) . . ?
C13 Ru1 C15 65.60(4) . . ?
C13 Ru1 C14 37.17(4) . . ?
C13 Ru1 C11 68.05(5) . . ?
C16 Ru1 Cl1 149.60(3) . . ?
C16 Ru1 C12 67.80(4) . . ?
C16 Ru1 C13 79.64(4) . . ?
C16 Ru1 C15 37.35(4) . . ?
C16 Ru1 C14 66.21(4) . . ?
C16 Ru1 C11 37.72(4) . . ?
C15 Ru1 Cl1 112.86(3) . . ?
C15 Ru1 C14 35.23(4) . . ?
C14 Ru1 Cl1 90.00(3) . . ?
C11 Ru1 Cl1 159.40(3) . . ?
C11 Ru1 C15 67.18(4) . . ?
C11 Ru1 C14 79.30(4) . . ?
Ru1 N3 H3 103.9(11) . . ?
C10 N3 Ru1 114.37(7) . . ?
C10 N3 C7 105.64(9) . . ?
C10 N3 H3 106.2(11) . . ?
C7 N3 Ru1 120.40(7) . . ?
C7 N3 H3 105.1(11) . . ?
C1 N2 C6 123.84(10) . . ?
C1 N2 C3 124.33(10) . . ?
C6 N2 C3 109.22(10) . . ?
C1 N1 C2 127.55(11) . . ?
C1 N1 H1 115.0(11) . . ?
C2 N1 H1 114.5(11) . . ?
N2 C1 Ru1 125.60(9) . . ?
N2 C1 N1 117.03(10) . . ?
N1 C1 Ru1 117.07(8) . . ?
Ru1 C12 H12 129.5 . . ?
C13 C12 Ru1 71.49(7) . . ?
C13 C12 H12 119.7 . . ?
C13 C12 C11 120.54(10) . . ?
C11 C12 Ru1 71.76(6) . . ?
C11 C12 H12 119.7 . . ?
Ru1 C13 H13 125.3 . . ?
C12 C13 Ru1 71.10(7) . . ?
C12 C13 H13 119.2 . . ?
C12 C13 C14 121.56(11) . . ?
C14 C13 Ru1 76.10(7) . . ?
C14 C13 H13 119.2 . . ?
Ru1 C16 H16 123.9 . . ?
C15 C16 Ru1 76.01(7) . . ?
C15 C16 H16 119.1 . . ?
C11 C16 Ru1 72.53(6) . . ?
C11 C16 H16 119.1 . . ?
C11 C16 C15 121.88(10) . . ?
Ru1 C15 H15 133.4 . . ?
C16 C15 Ru1 66.64(6) . . ?
C16 C15 H15 119.9 . . ?
C14 C15 Ru1 73.25(7) . . ?
C14 C15 C16 120.21(10) . . ?
C14 C15 H15 119.9 . . ?
C13 C14 Ru1 66.73(6) . . ?
C13 C14 C18 119.31(11) . . ?
C15 C14 Ru1 71.52(7) . . ?
C15 C14 C13 117.97(11) . . ?
C15 C14 C18 122.72(11) . . ?
C18 C14 Ru1 133.40(9) . . ?
N3 C10 H10A 110.8 . . ?
N3 C10 H10B 110.8 . . ?
N3 C10 C9 104.63(10) . . ?
H10A C10 H10B 108.9 . . ?
C9 C10 H10A 110.8 . . ?
C9 C10 H10B 110.8 . . ?
N2 C6 H6AA 110.9 . . ?
N2 C6 H6AB 110.9 . . ?
N2 C6 H6BC 111.2 . . ?
N2 C6 H6BD 111.2 . . ?
N2 C6 C5 104.35(17) . . ?
N2 C6 C5A 102.77(13) . . ?
H6AA C6 H6AB 108.9 . . ?
H6BC C6 H6BD 109.1 . . ?
C5 C6 H6AA 110.9 . . ?
C5 C6 H6AB 110.9 . . ?
C5A C6 H6BC 111.2 . . ?
C5A C6 H6BD 111.2 . . ?
C12 C11 Ru1 70.25(6) . . ?
C12 C11 C17 121.40(11) . . ?
C16 C11 Ru1 69.74(6) . . ?
C16 C11 C12 117.30(11) . . ?
C16 C11 C17 121.29(11) . . ?
C17 C11 Ru1 131.12(9) . . ?
N3 C7 H7A 110.4 . . ?
N3 C7 H7B 110.4 . . ?
N3 C7 C8 106.58(10) . . ?
H7A C7 H7B 108.6 . . ?
C8 C7 H7A 110.4 . . ?
C8 C7 H7B 110.4 . . ?
N2 C3 H3A 110.9 . . ?
N2 C3 H3B 110.9 . . ?
N2 C3 C4 104.18(11) . . ?
H3A C3 H3B 108.9 . . ?
C4 C3 H3A 110.9 . . ?
C4 C3 H3B 110.9 . . ?
C10 C9 H9A 111.5 . . ?
C10 C9 H9B 111.5 . . ?
C10 C9 C8 101.21(10) . . ?
H9A C9 H9B 109.3 . . ?
C8 C9 H9A 111.5 . . ?
C8 C9 H9B 111.5 . . ?
C14 C18 H18 108.5 . . ?
C14 C18 H18A 97.5 . . ?
C14 C18 C20 113.84(11) . . ?
C14 C18 C19 108.24(15) . . ?
C14 C18 C19A 109.5(9) . . ?
C20 C18 H18 108.5 . . ?
C20 C18 H18A 97.5 . . ?
C20 C18 C19 109.02(17) . . ?
C20 C18 C19A 131.5(10) . . ?
C19 C18 H18 108.5 . . ?
C19A C18 H18A 97.5 . . ?
C11 C17 H17A 109.5 . . ?
C11 C17 H17B 109.5 . . ?
C11 C17 H17C 109.5 . . ?
H17A C17 H17B 109.5 . . ?
H17A C17 H17C 109.5 . . ?
H17B C17 H17C 109.5 . . ?
C18 C20 H20A 109.5 . . ?
C18 C20 H20B 109.5 . . ?
C18 C20 H20C 109.5 . . ?
H20A C20 H20B 109.5 . . ?
H20A C20 H20C 109.5 . . ?
H20B C20 H20C 109.5 . . ?
C7 C8 H8A 110.9 . . ?
C7 C8 H8B 110.9 . . ?
C9 C8 C7 104.07(10) . . ?
C9 C8 H8A 110.9 . . ?
C9 C8 H8B 110.9 . . ?
H8A C8 H8B 109 . . ?
N1 C2 H2A 109.5 . . ?
N1 C2 H2B 109.5 . . ?
N1 C2 H2C 109.5 . . ?
H2A C2 H2B 109.5 . . ?
H2A C2 H2C 109.5 . . ?
H2B C2 H2C 109.5 . . ?
C3 C4 H4AA 110.8 . . ?
C3 C4 H4AB 110.8 . . ?
C3 C4 H4BC 110 . . ?
C3 C4 H4BD 110 . . ?
H4AA C4 H4AB 108.9 . . ?
H4BC C4 H4BD 108.3 . . ?
C5 C4 C3 104.74(17) . . ?
C5 C4 H4AA 110.8 . . ?
C5 C4 H4AB 110.8 . . ?
C5A C4 C3 108.69(14) . . ?
C5A C4 H4BC 110 . . ?
C5A C4 H4BD 110 . . ?
C6 C5 H5A 110.4 . . ?
C6 C5 H5B 110.4 . . ?
C4 C5 C6 106.9(2) . . ?
C4 C5 H5A 110.4 . . ?
C4 C5 H5B 110.4 . . ?
H5A C5 H5B 108.6 . . ?
C18 C19 H19A 109.5 . . ?
C18 C19 H19B 109.5 . . ?
C18 C19 H19C 109.5 . . ?
H19A C19 H19B 109.5 . . ?
H19A C19 H19C 109.5 . . ?
H19B C19 H19C 109.5 . . ?
C6 C5A H5AA 111.3 . . ?
C6 C5A H5AB 111.3 . . ?
C4 C5A C6 102.45(17) . . ?
C4 C5A H5AA 111.3 . . ?
C4 C5A H5AB 111.3 . . ?
H5AA C5A H5AB 109.2 . . ?
C18 C19A H19D 109.5 . . ?
C18 C19A H19E 109.5 . . ?
C18 C19A H19F 109.5 . . ?
H19D C19A H19E 109.5 . . ?
H19D C19A H19F 109.5 . . ?
H19E C19A H19F 109.5 . . ?

loop_
_geom_bond_atom_site_label_1
_geom_bond_atom_site_label_2
_geom_bond_distance
_geom_bond_site_symmetry_2
_geom_bond_publ_flag
Ru1 Cl1 2.4247(3) . ?
Ru1 N3 2.1641(10) . ?
Ru1 C1 2.0724(11) . ?
Ru1 C12 2.1843(11) . ?
Ru1 C13 2.1892(11) . ?
Ru1 C16 2.1678(11) . ?
Ru1 C15 2.2913(11) . ?
Ru1 C14 2.3134(12) . ?
Ru1 C11 2.2042(11) . ?
N3 C10 1.4951(15) . ?
N3 C7 1.5104(15) . ?
N3 H3 0.850(16) . ?
N2 C1 1.3374(14) . ?
N2 C6 1.4768(16) . ?
N2 C3 1.4876(15) . ?
N1 C1 1.3451(15) . ?
N1 C2 1.4647(17) . ?
N1 H1 0.849(17) . ?
C12 H12 0.95 . ?
C12 C13 1.4025(17) . ?
C12 C11 1.4286(17) . ?
C13 H13 0.95 . ?
C13 C14 1.4399(16) . ?
C16 H16 0.95 . ?
C16 C15 1.4327(17) . ?
C16 C11 1.4139(16) . ?
C15 H15 0.95 . ?
C15 C14 1.3938(16) . ?
C14 C18 1.5153(18) . ?
C10 H10A 0.99 . ?
C10 H10B 0.99 . ?
C10 C9 1.5217(17) . ?
C6 H6AA 0.99 . ?
C6 H6AB 0.99 . ?
C6 H6BC 0.99 . ?
C6 H6BD 0.99 . ?
C6 C5 1.499(3) . ?
C6 C5A 1.563(3) . ?
C11 C17 1.5022(18) . ?
C7 H7A 0.99 . ?
C7 H7B 0.99 . ?
C7 C8 1.5316(18) . ?
C3 H3A 0.99 . ?
C3 H3B 0.99 . ?
C3 C4 1.520(2) . ?
C9 H9A 0.99 . ?
C9 H9B 0.99 . ?
C9 C8 1.5273(19) . ?
C18 H18 1 . ?
C18 H18A 1 . ?
C18 C20 1.518(2) . ?
C18 C19 1.542(3) . ?
C18 C19A 1.540(3) . ?
C17 H17A 0.98 . ?
C17 H17B 0.98 . ?
C17 H17C 0.98 . ?
C20 H20A 0.98 . ?
C20 H20B 0.98 . ?
C20 H20C 0.98 . ?
C8 H8A 0.99 . ?
C8 H8B 0.99 . ?
C2 H2A 0.98 . ?
C2 H2B 0.98 . ?
C2 H2C 0.98 . ?
C4 H4AA 0.99 . ?
C4 H4AB 0.99 . ?
C4 H4BC 0.99 . ?
C4 H4BD 0.99 . ?
C4 C5 1.444(4) . ?
C4 C5A 1.469(3) . ?
C5 H5A 0.99 . ?
C5 H5B 0.99 . ?
C19 H19A 0.98 . ?
C19 H19B 0.98 . ?
C19 H19C 0.98 . ?
C5A H5AA 0.99 . ?
C5A H5AB 0.99 . ?
C19A H19D 0.98 . ?
C19A H19E 0.98 . ?
C19A H19F 0.98 . ?

loop_
_geom_torsion_atom_site_label_1
_geom_torsion_atom_site_label_2
_geom_torsion_atom_site_label_3
_geom_torsion_atom_site_label_4
_geom_torsion
_geom_torsion_site_symmetry_1
_geom_torsion_site_symmetry_2
_geom_torsion_site_symmetry_3
_geom_torsion_site_symmetry_4
_geom_torsion_publ_flag
Ru1 N3 C10 C9 -165.07(8) . . . . ?
Ru1 N3 C7 C8 137.75(10) . . . . ?
Ru1 C12 C13 C14 -59.45(10) . . . . ?
Ru1 C12 C11 C16 53.17(9) . . . . ?
Ru1 C12 C11 C17 -126.83(11) . . . . ?
Ru1 C13 C14 C15 -51.74(10) . . . . ?
Ru1 C13 C14 C18 128.04(11) . . . . ?
Ru1 C16 C15 C14 52.06(10) . . . . ?
Ru1 C16 C11 C12 -53.42(9) . . . . ?
Ru1 C16 C11 C17 126.58(11) . . . . ?
Ru1 C15 C14 C13 49.52(10) . . . . ?
Ru1 C15 C14 C18 -130.26(12) . . . . ?
Ru1 C14 C18 C20 -54.64(18) . . . . ?
Ru1 C14 C18 C19 -176.02(18) . . . . ?
Ru1 C14 C18 C19A 147.8(14) . . . . ?
N3 C10 C9 C8 42.15(13) . . . . ?
N3 C7 C8 C9 19.75(15) . . . . ?
N2 C6 C5 C4 26.3(3) . . . . ?
N2 C6 C5A C4 -35.4(2) . . . . ?
N2 C3 C4 C5 27.5(2) . . . . ?
N2 C3 C4 C5A -12.5(2) . . . . ?
C1 N2 C6 C5 -170.7(2) . . . . ?
C1 N2 C6 C5A -133.23(15) . . . . ?
C1 N2 C3 C4 150.86(13) . . . . ?
C12 C13 C14 Ru1 57.07(10) . . . . ?
C12 C13 C14 C15 5.33(18) . . . . ?
C12 C13 C14 C18 -174.88(12) . . . . ?
C13 C12 C11 Ru1 -54.37(10) . . . . ?
C13 C12 C11 C16 -1.20(17) . . . . ?
C13 C12 C11 C17 178.80(12) . . . . ?
C13 C14 C18 C20 -139.32(13) . . . . ?
C13 C14 C18 C19 99.3(2) . . . . ?
C13 C14 C18 C19A 63.1(14) . . . . ?
C16 C15 C14 Ru1 -49.12(9) . . . . ?
C16 C15 C14 C13 0.39(17) . . . . ?
C16 C15 C14 C18 -179.39(12) . . . . ?
C15 C16 C11 Ru1 60.39(10) . . . . ?
C15 C16 C11 C12 6.96(16) . . . . ?
C15 C16 C11 C17 -173.03(11) . . . . ?
C15 C14 C18 C20 40.46(19) . . . . ?
C15 C14 C18 C19 -80.9(2) . . . . ?
C15 C14 C18 C19A -117.1(14) . . . . ?
C10 N3 C7 C8 6.36(14) . . . . ?
C10 C9 C8 C7 -37.45(14) . . . . ?
C6 N2 C1 Ru1 10.56(17) . . . . ?
C6 N2 C1 N1 -175.90(11) . . . . ?
C6 N2 C3 C4 -11.36(15) . . . . ?
C11 C12 C13 Ru1 54.50(10) . . . . ?
C11 C12 C13 C14 -4.96(18) . . . . ?
C11 C16 C15 Ru1 -58.72(10) . . . . ?
C11 C16 C15 C14 -6.66(17) . . . . ?
C7 N3 C10 C9 -30.34(13) . . . . ?
C3 N2 C1 Ru1 -149.13(10) . . . . ?
C3 N2 C1 N1 24.41(17) . . . . ?
C3 N2 C6 C5 -8.4(2) . . . . ?
C3 N2 C6 C5A 29.09(16) . . . . ?
C3 C4 C5 C6 -33.6(3) . . . . ?
C3 C4 C5A C6 29.6(2) . . . . ?
C2 N1 C1 Ru1 -152.75(11) . . . . ?
C2 N1 C1 N2 33.14(18) . . . . ?

loop_
_exptl_oxdiff_crystal_face_indexfrac_h
_exptl_oxdiff_crystal_face_indexfrac_k
_exptl_oxdiff_crystal_face_indexfrac_l
_exptl_oxdiff_crystal_face_x
_exptl_oxdiff_crystal_face_y
_exptl_oxdiff_crystal_face_z
0.9976 0.0002 -0.001 0.0096 -0.0025 0.0655
0.9976 -0.9982 0.0001 0.0859 -0.0066 0.054
0 -0.9983 0.0011 0.0762 -0.0041 -0.0114
0.0004 -0.9981 -0.9984 0.0778 0.0276 -0.0119
0.9981 0.0004 -1.0005 0.0112 0.0292 0.065
14.8914 2.0047 -2.4765 -0.005 0.0491 0.9988
12.9221 1.5691 -17.0112 0.0327 0.5139 0.8572
6.238 1.1714 27.8826 -0.0743 -0.8965 0.4368
-11.2084 -1.2792 21.8943 -0.0462 -0.6721 -0.739
-0.0004 -0.9986 1.0006 0.0746 -0.0358 -0.011
0.0004 0.9986 -1.0006 -0.0746 0.0358 0.011
0.9981 0.9988 -1.0016 -0.065 0.0334 0.0764
-14.8619 1.586 -2.3052 -0.2611 0.1173 -0.9582
-10.3962 4.0797 21.5224 -0.4469 -0.6405 -0.6246
0.6936 6.8578 26.5559 -0.5599 -0.8171 0.1374
13.5747 1.7724 11.6925 -0.023 -0.3985 0.9169
-10.2446 -1.4845 -21.8008 0.0496 0.7122 -0.7002
